data_4115672
loop_
_publ_author_name
'Olivier S\'en\`eque'
'Marie-No\"elle Rager'
'Michel Giorgi'
'Olivia Reinaud'

_publ_section_title
;
 Supramolecular Stabilization of a Tris(imidazolyl) Zn-Aqua Complex
 Evidenced by X-ray Analysis: A Structural Model for Mono-Zinc Active
 Sites of Enzymes
;
_journal_name_full 'Journal of the American Chemical Society'
_journal_page_first 8442
_journal_page_last 8443
_journal_paper_doi 10.1021/ja016345e
_journal_volume 123
_journal_year 2001
_chemical_formula_sum 'C104 H134 Cl2 N8 O16 Zn'
_chemical_formula_weight 1888.46
_chemical_name_systematic
;
  ?
;
_space_group_IT_number 14
_symmetry_cell_setting monoclinic
_symmetry_space_group_name_Hall '-P 2ybc'
_symmetry_space_group_name_H-M 'P 1 21/c 1'
_atom_sites_solution_hydrogens geom
_atom_sites_solution_primary direct
_atom_sites_solution_secondary difmap
_audit_creation_method SHELXL-97
_cell_angle_alpha 90.
_cell_angle_beta 96.4411(5)
_cell_angle_gamma 90.
_cell_formula_units_Z 4
_cell_length_a 23.7459(4)
_cell_length_b 16.1047(2)
_cell_length_c 27.4967(5)
_cell_measurement_reflns_used 88825
_cell_measurement_temperature 213(2)
_cell_measurement_theta_max 25
_cell_measurement_theta_min 1
_cell_volume 10448.9(3)
_computing_cell_refinement 'Denzo and Scalepak (Otwinowski & Minor, 1997)'
_computing_data_collection 'KappaCCD (Nonius, 1998)'
_computing_data_reduction 'Denzo and Scalepak (Otwinowski & Minor, 1997)'
_computing_publication_material 'SHELXL-97 (Sheldrick, 1997)'
_computing_structure_refinement 'SHELXL-97 (Sheldrick, 1997)'
_computing_structure_solution 'SHELXS-97 (Sheldrick, 1990)'
_diffrn_ambient_temperature 213(2)
_diffrn_measured_fraction_theta_full 0.906
_diffrn_measured_fraction_theta_max 0.906
_diffrn_measurement_device_type 'KappaCCD(Nonius, 1998)'
_diffrn_measurement_method 'phi scan'
_diffrn_radiation_monochromator graphite
_diffrn_radiation_source 'fine-focus sealed tube'
_diffrn_radiation_type MoK\a
_diffrn_radiation_wavelength 0.71070
_diffrn_reflns_av_R_equivalents 0.0000
_diffrn_reflns_av_sigmaI/netI 0.0441
_diffrn_reflns_limit_h_max 28
_diffrn_reflns_limit_h_min 0
_diffrn_reflns_limit_k_max 15
_diffrn_reflns_limit_k_min 0
_diffrn_reflns_limit_l_max 33
_diffrn_reflns_limit_l_min -33
_diffrn_reflns_number 17918
_diffrn_reflns_theta_full 25.65
_diffrn_reflns_theta_max 25.65
_diffrn_reflns_theta_min 1.47
_exptl_absorpt_coefficient_mu 0.351
_exptl_absorpt_correction_type none
_exptl_crystal_colour colorless
_exptl_crystal_density_diffrn 1.200
_exptl_crystal_description prism
_exptl_crystal_F_000 4024
_exptl_crystal_size_max .6
_exptl_crystal_size_mid .4
_exptl_crystal_size_min .4
_refine_diff_density_max 1.176
_refine_diff_density_min -0.705
_refine_diff_density_rms 0.126
_refine_ls_extinction_coef none
_refine_ls_extinction_method none
_refine_ls_goodness_of_fit_ref 1.178
_refine_ls_hydrogen_treatment mixed
_refine_ls_matrix_type full
_refine_ls_number_parameters 1207
_refine_ls_number_reflns 17918
_refine_ls_number_restraints 0
_refine_ls_restrained_S_all 1.178
_refine_ls_R_factor_all 0.1114
_refine_ls_R_factor_gt 0.0840
_refine_ls_shift/su_max 0.042
_refine_ls_shift/su_mean 0.003
_refine_ls_structure_factor_coef Fsqd
_refine_ls_weighting_details 'calc w=1/[\s^2^(Fo^2^)+(0.1139P)^2^+13.1436P] where P=(Fo^2^+2Fc^2^)/3'
_refine_ls_weighting_scheme calc
_refine_ls_wR_factor_gt 0.2129
_refine_ls_wR_factor_ref 0.2404
_reflns_number_gt 14244
_reflns_number_total 17918
_reflns_threshold_expression >2sigma(I)
_cod_data_source_file ja016345e.cif
_cod_data_source_block shelxl
_cod_original_cell_volume 10449.3(3)
_cod_database_code 4115672

loop_
_symmetry_equiv_pos_as_xyz
'x, y, z'
'-x, y+1/2, -z+1/2'
'-x, -y, -z'
'x, -y-1/2, z-1/2'

loop_
_atom_site_label
_atom_site_type_symbol
_atom_site_fract_x
_atom_site_fract_y
_atom_site_fract_z
_atom_site_U_iso_or_equiv
_atom_site_adp_type
_atom_site_occupancy
_atom_site_symmetry_multiplicity
_atom_site_calc_flag
_atom_site_refinement_flags
Zn1 Zn 0.363902(19) 0.81035(3) 0.147907(17) 0.03713(16) Uani 1 1 d .
Cl1 Cl 0.52714(6) 0.22753(9) 0.03668(5) 0.0624(4) Uani 1 1 d .
Cl2 Cl 0.48071(8) 0.06260(10) 0.25406(5) 0.0787(5) Uani 1 1 d .
O1 O 0.28269(11) 0.87035(19) 0.03533(10) 0.0433(7) Uani 1 1 d .
O2 O 0.29300(11) 0.66780(19) 0.00019(10) 0.0412(7) Uani 1 1 d .
O3 O 0.27185(12) 0.61307(18) 0.16430(11) 0.0425(7) Uani 1 1 d .
O4 O 0.30158(11) 0.65138(18) 0.29543(10) 0.0401(7) Uani 1 1 d .
O5 O 0.28010(11) 0.90488(18) 0.24912(10) 0.0401(7) Uani 1 1 d .
O6 O 0.31288(12) 1.08200(19) 0.15734(10) 0.0425(7) Uani 1 1 d .
O7 O 0.28189(15) 0.8325(3) 0.13546(18) 0.0851(13) Uani 1 1 d .
O8 O 0.2009(2) 0.7664(4) 0.1745(2) 0.1107(17) Uani 1 1 d .
O9 O 0.5199(2) 0.1797(3) -0.0065(2) 0.1117(18) Uani 1 1 d .
O10 O 0.5203(3) 0.3120(3) 0.0218(2) 0.1107(18) Uani 1 1 d .
O11 O 0.4853(3) 0.2107(4) 0.0659(3) 0.157(3) Uani 1 1 d .
O12 O 0.5822(2) 0.2161(4) 0.0608(2) 0.1197(19) Uani 1 1 d .
O13 O 0.4283(4) 0.0988(6) 0.2695(3) 0.182(3) Uani 1 1 d .
O14 O 0.4929(2) 0.1004(3) 0.21028(17) 0.1074(18) Uani 1 1 d .
O15 O 0.4673(2) -0.0208(3) 0.24532(18) 0.1001(16) Uani 1 1 d .
O16 O 0.5219(3) 0.0742(4) 0.2918(2) 0.173(4) Uani 1 1 d .
N1 N 0.40932(16) 0.9717(3) 0.04152(15) 0.0500(10) Uani 1 1 d .
N2 N 0.39320(14) 0.8958(2) 0.10454(13) 0.0403(8) Uani 1 1 d .
N3 N 0.39360(14) 0.5608(2) 0.12053(13) 0.0410(9) Uani 1 1 d .
N4 N 0.38355(13) 0.6952(2) 0.12709(12) 0.0363(8) Uani 1 1 d .
N5 N 0.40435(14) 0.8379(2) 0.29758(12) 0.0402(8) Uani 1 1 d .
N6 N 0.39215(13) 0.8155(2) 0.21846(12) 0.0359(8) Uani 1 1 d .
N7 N 0.2570(4) 0.2136(6) 0.5087(4) 0.165(4) Uani 1 1 d .
N8 N 0.2257(4) 0.2831(4) 0.2824(3) 0.111(2) Uani 1 1 d .
H1A H 0.2802 1.1006 0.0553 0.166 Uiso 1 1 d R
H1B H 0.3056 1.0139 0.0717 0.166 Uiso 1 1 d R
C1 C 0.27137(18) 1.0433(3) 0.06154(16) 0.0436(10) Uani 1 1 d .
C2 C 0.24478(16) 1.0059(3) 0.01383(15) 0.0387(10) Uani 1 1 d .
H3 H 0.2087 1.1146 -0.0112 0.058 Uiso 1 1 d R
C3 C 0.21172(18) 1.0555(3) -0.01938(16) 0.0417(10) Uani 1 1 d .
C4 C 0.18425(17) 1.0252(3) -0.06293(16) 0.0406(10) Uani 1 1 d .
H5 H 0.1711 0.9204 -0.1033 0.061 Uiso 1 1 d R
C5 C 0.19041(17) 0.9412(3) -0.07245(15) 0.0386(10) Uani 1 1 d .
C6 C 0.22332(16) 0.8885(3) -0.04085(14) 0.0350(9) Uani 1 1 d .
C7 C 0.25094(15) 0.9228(3) 0.00198(14) 0.0359(9) Uani 1 1 d .
H8A H 0.2677 0.7869 -0.0530 0.054 Uiso 1 1 d R
H8B H 0.2096 0.7907 -0.0862 0.054 Uiso 1 1 d R
C8 C 0.22878(18) 0.7978(3) -0.05304(16) 0.0435(10) Uani 1 1 d .
C9 C 0.20355(17) 0.7377(3) -0.01910(15) 0.0389(10) Uani 1 1 d .
H10 H 0.1248 0.7835 -0.0295 0.058 Uiso 1 1 d R
C10 C 0.14589(18) 0.7415(3) -0.01212(17) 0.0447(11) Uani 1 1 d .
C11 C 0.12109(17) 0.6875(3) 0.01799(18) 0.0442(11) Uani 1 1 d .
H12 H 0.1388 0.5927 0.0666 0.066 Uiso 1 1 d R
C12 C 0.15603(17) 0.6287(3) 0.04423(16) 0.0410(10) Uani 1 1 d .
C13 C 0.21311(17) 0.6221(3) 0.03839(15) 0.0385(10) Uani 1 1 d .
C14 C 0.23591(16) 0.6754(3) 0.00595(15) 0.0378(9) Uani 1 1 d .
H15A H 0.2867 0.5842 0.0754 0.057 Uiso 1 1 d R
H15B H 0.2597 0.5158 0.0395 0.057 Uiso 1 1 d R
C15 C 0.25189(18) 0.5576(3) 0.06456(16) 0.0460(11) Uani 1 1 d .
C16 C 0.22989(17) 0.5131(3) 0.10681(16) 0.0402(10) Uani 1 1 d .
H17 H 0.1883 0.4245 0.0645 0.060 Uiso 1 1 d R
C17 C 0.19576(18) 0.4426(3) 0.09771(17) 0.0469(11) Uani 1 1 d .
C18 C 0.17452(18) 0.3988(3) 0.13461(18) 0.0464(11) Uani 1 1 d .
H19 H 0.1756 0.3920 0.2089 0.070 Uiso 1 1 d R
C19 C 0.18982(18) 0.4252(3) 0.18233(17) 0.0433(10) Uani 1 1 d .
C20 C 0.22388(17) 0.4943(2) 0.19391(15) 0.0362(9) Uani 1 1 d .
C21 C 0.24287(16) 0.5383(2) 0.15486(15) 0.0351(9) Uani 1 1 d .
H22A H 0.2791 0.5236 0.2521 0.053 Uiso 1 1 d R
H22B H 0.2272 0.4727 0.2664 0.053 Uiso 1 1 d R
C22 C 0.23871(19) 0.5192(3) 0.24669(16) 0.0411(10) Uani 1 1 d .
C23 C 0.21134(17) 0.5983(3) 0.26179(15) 0.0363(9) Uani 1 1 d .
H24 H 0.1312 0.5655 0.2343 0.054 Uiso 1 1 d R
C24 C 0.15295(18) 0.6090(3) 0.25231(16) 0.0425(10) Uani 1 1 d .
C25 C 0.12589(17) 0.6803(3) 0.26692(17) 0.0428(10) Uani 1 1 d .
H26 H 0.1417 0.7942 0.2993 0.064 Uiso 1 1 d R
C26 C 0.15992(17) 0.7429(3) 0.28994(15) 0.0377(9) Uani 1 1 d .
C27 C 0.21820(16) 0.7345(3) 0.30003(14) 0.0345(9) Uani 1 1 d .
C28 C 0.24343(16) 0.6610(3) 0.28622(14) 0.0349(9) Uani 1 1 d .
H29A H 0.2897 0.7987 0.3131 0.052 Uiso 1 1 d R
H29B H 0.2588 0.7875 0.3602 0.052 Uiso 1 1 d R
C29 C 0.25484(17) 0.8016(3) 0.32583(15) 0.0387(9) Uani 1 1 d .
C30 C 0.23239(16) 0.8887(3) 0.32021(14) 0.0337(9) Uani 1 1 d .
H31 H 0.1851 0.8839 0.3768 0.050 Uiso 1 1 d R
C31 C 0.19525(17) 0.9200(3) 0.35150(15) 0.0363(9) Uani 1 1 d .
C32 C 0.17391(17) 1.0006(3) 0.34735(15) 0.0379(10) Uani 1 1 d .
H33 H 0.1798 1.1084 0.3087 0.057 Uiso 1 1 d R
C33 C 0.19290(18) 1.0512(3) 0.31137(15) 0.0385(9) Uani 1 1 d .
C34 C 0.23011(17) 1.0227(3) 0.27904(15) 0.0361(9) Uani 1 1 d .
C35 C 0.24831(16) 0.9403(3) 0.28336(14) 0.0346(9) Uani 1 1 d .
H36A H 0.2894 1.0798 0.2423 0.052 Uiso 1 1 d R
H36B H 0.2364 1.1357 0.2480 0.052 Uiso 1 1 d R
C36 C 0.24781(19) 1.0803(3) 0.24023(16) 0.0406(10) Uani 1 1 d .
C37 C 0.22306(18) 1.0580(2) 0.18844(15) 0.0373(9) Uani 1 1 d .
H38 H 0.1437 1.0343 0.2055 0.056 Uiso 1 1 d R
C38 C 0.16635(18) 1.0363(3) 0.17875(17) 0.0438(10) Uani 1 1 d .
C39 C 0.14165(17) 1.0171(3) 0.13164(17) 0.0417(10) Uani 1 1 d .
H40 H 0.1606 1.0037 0.0619 0.063 Uiso 1 1 d R
C40 C 0.17628(18) 1.0184(3) 0.09408(16) 0.0415(10) Uani 1 1 d .
C41 C 0.23314(16) 1.0403(3) 0.10226(15) 0.0363(9) Uani 1 1 d .
C42 C 0.25588(17) 1.0612(2) 0.14974(15) 0.0361(9) Uani 1 1 d .
H43A H 0.3435 0.8636 -0.0087 0.054 Uiso 1 1 d R
H43B H 0.3488 0.7942 0.0316 0.054 Uiso 1 1 d R
C43 C 0.34016(18) 0.8530(3) 0.02502(16) 0.0465(11) Uani 1 1 d .
C44 C 0.38142(17) 0.9053(3) 0.05626(15) 0.0397(10) Uani 1 1 d .
H45 H 0.4466 0.9724 0.1535 0.060 Uiso 1 1 d R
C45 C 0.42965(19) 0.9597(3) 0.12058(18) 0.0506(12) Uani 1 1 d .
H46 H 0.4647 1.0534 0.0863 0.076 Uiso 1 1 d R
C46 C 0.4400(2) 1.0059(3) 0.0817(2) 0.0580(13) Uani 1 1 d .
H47A H 0.4499 1.0103 -0.0150 0.087 Uiso 1 1 d R
H47B H 0.3954 0.9588 -0.0329 0.087 Uiso 1 1 d R
C47 C 0.4116(3) 1.0019(4) -0.0091(2) 0.0769(18) Uani 1 1 d .
H48A H 0.3820 1.0976 -0.0537 0.115 Uiso 1 1 d R
H48B H 0.3947 1.1224 0.0016 0.115 Uiso 1 1 d R
H48C H 0.3402 1.0711 -0.0162 0.115 Uiso 1 1 d R
C48 C 0.3797(3) 1.0789(5) -0.0198(3) 0.089(2) Uani 1 1 d .
H49A H 0.2728 0.5745 -0.0467 0.133 Uiso 1 1 d R
H49B H 0.3040 0.6482 -0.0696 0.133 Uiso 1 1 d R
C49 C 0.3036(3) 0.6152(5) -0.0405(2) 0.085(2) Uani 1 1 d .
H50A H 0.3599 0.5358 -0.0620 0.128 Uiso 1 1 d R
H50B H 0.3554 0.5341 -0.0056 0.128 Uiso 1 1 d R
H50C H 0.3865 0.6077 -0.0285 0.128 Uiso 1 1 d R
C50 C 0.3542(3) 0.5702(4) -0.0337(2) 0.087(2) Uani 1 1 d .
H51A H 0.3374 0.5562 0.1971 0.130 Uiso 1 1 d R
H51B H 0.3378 0.6519 0.2073 0.130 Uiso 1 1 d R
C51 C 0.33108(18) 0.6089(3) 0.18322(16) 0.0446(11) Uani 1 1 d .
C52 C 0.36876(16) 0.6220(3) 0.14391(14) 0.0354(9) Uani 1 1 d .
H53 H 0.4394 0.7176 0.0733 0.053 Uiso 1 1 d R
C53 C 0.41973(18) 0.6793(3) 0.09234(16) 0.0440(11) Uani 1 1 d .
H54 H 0.4511 0.5754 0.0654 0.066 Uiso 1 1 d R
C54 C 0.42653(18) 0.5972(3) 0.08821(17) 0.0457(11) Uani 1 1 d .
H55A H 0.4239 0.4547 0.1512 0.069 Uiso 1 1 d R
H55B H 0.3576 0.4603 0.1459 0.069 Uiso 1 1 d R
C55 C 0.3901(2) 0.4701(3) 0.1297(2) 0.0564(13) Uani 1 1 d .
H56A H 0.3851 0.3607 0.0918 0.085 Uiso 1 1 d R
H56B H 0.4204 0.4285 0.0678 0.085 Uiso 1 1 d R
H56C H 0.3541 0.4342 0.0625 0.085 Uiso 1 1 d R
C56 C 0.3870(3) 0.4194(4) 0.0838(2) 0.083(2) Uani 1 1 d .
H57A H 0.3208 0.6599 0.3679 0.125 Uiso 1 1 d R
H57B H 0.2919 0.5755 0.3514 0.127 Uiso 1 1 d R
C57 C 0.3209(2) 0.6160(4) 0.34239(19) 0.0744(18) Uani 1 1 d .
H58A H 0.3880 0.5535 0.3742 0.112 Uiso 1 1 d R
H58B H 0.4021 0.6186 0.3350 0.112 Uiso 1 1 d R
H58C H 0.3732 0.5341 0.3184 0.112 Uiso 1 1 d R
C58 C 0.3756(3) 0.5775(4) 0.3422(3) 0.088(2) Uani 1 1 d .
H59A H 0.3474 0.9767 0.2740 0.133 Uiso 1 1 d R
H59B H 0.3414 0.9632 0.2172 0.133 Uiso 1 1 d R
C59 C 0.33738(18) 0.9346(3) 0.24764(17) 0.0425(10) Uani 1 1 d .
C60 C 0.37712(16) 0.8636(3) 0.25425(15) 0.0357(9) Uani 1 1 d .
H61 H 0.4502 0.7138 0.2255 0.054 Uiso 1 1 d R
C61 C 0.43067(18) 0.7586(3) 0.24039(17) 0.0437(10) Uani 1 1 d .
H62 H 0.4639 0.7384 0.3106 0.066 Uiso 1 1 d R
C62 C 0.43817(19) 0.7724(3) 0.28879(17) 0.0465(11) Uani 1 1 d .
H63A H 0.3726 0.9158 0.3435 0.070 Uiso 1 1 d R
H63B H 0.3922 0.8313 0.3681 0.070 Uiso 1 1 d R
C63 C 0.4010(2) 0.8752(3) 0.34653(17) 0.0541(12) Uani 1 1 d .
H64A H 0.4537 0.9391 0.3974 0.081 Uiso 1 1 d R
H64B H 0.4665 0.9586 0.3439 0.081 Uiso 1 1 d R
H64C H 0.4861 0.8741 0.3685 0.081 Uiso 1 1 d R
C64 C 0.4566(2) 0.9140(4) 0.36649(18) 0.0642(15) Uani 1 1 d .
H65A H 0.2961 1.1955 0.1332 0.096 Uiso 1 1 d R
H65B H 0.3179 1.1916 0.1892 0.096 Uiso 1 1 d R
C65 C 0.3241(3) 1.1703(4) 0.1584(3) 0.087(2) Uani 1 1 d .
H66A H 0.3833 1.2498 0.1456 0.130 Uiso 1 1 d R
H66B H 0.3836 1.1695 0.1134 0.130 Uiso 1 1 d R
H66C H 0.4054 1.1657 0.1693 0.130 Uiso 1 1 d R
C66 C 0.3776(4) 1.1914(5) 0.1474(4) 0.127(3) Uani 1 1 d .
C67 C 0.1496(2) 1.0836(3) -0.09803(18) 0.0538(12) Uani 1 1 d .
H68A H 0.2069 1.1799 -0.0839 0.081 Uiso 1 1 d R
H68B H 0.1681 1.1913 -0.1335 0.081 Uiso 1 1 d R
H68C H 0.2189 1.1284 -0.1301 0.081 Uiso 1 1 d R
C68 C 0.1876(3) 1.1526(5) -0.1129(3) 0.112(3) Uani 1 1 d .
H69A H 0.1145 1.1494 -0.0428 0.169 Uiso 1 1 d R
H69B H 0.0733 1.0791 -0.0642 0.169 Uiso 1 1 d R
H69C H 0.0787 1.1613 -0.0938 0.169 Uiso 1 1 d R
C69 C 0.1023(3) 1.1230(6) -0.0728(3) 0.105(3) Uani 1 1 d .
H70A H 0.1520 1.0170 -0.1608 0.158 Uiso 1 1 d R
H70B H 0.1025 1.0819 -0.1653 0.158 Uiso 1 1 d R
H70C H 0.0971 0.9997 -0.1356 0.158 Uiso 1 1 d R
C70 C 0.1233(3) 1.0401(5) -0.1445(2) 0.097(2) Uani 1 1 d .
C71 C 0.05754(19) 0.6874(3) 0.0236(2) 0.0561(13) Uani 1 1 d .
H72A H 0.0690 0.6482 0.0956 0.084 Uiso 1 1 d R
H72B H 0.0093 0.6885 0.0815 0.084 Uiso 1 1 d R
H72C H 0.0633 0.7449 0.0908 0.084 Uiso 1 1 d R
C72 C 0.0489(2) 0.6934(4) 0.0780(3) 0.0809(19) Uani 1 1 d .
H73A H 0.0506 0.5595 0.0219 0.121 Uiso 1 1 d R
H73B H 0.0348 0.6006 -0.0295 0.121 Uiso 1 1 d R
H73C H -0.0082 0.6036 0.0098 0.121 Uiso 1 1 d R
C73 C 0.0314(2) 0.6048(4) 0.0043(3) 0.083(2) Uani 1 1 d .
H74A H 0.0409 0.8103 0.0062 0.125 Uiso 1 1 d R
H74B H -0.0141 0.7558 -0.0005 0.125 Uiso 1 1 d R
H74C H 0.0289 0.7528 -0.0397 0.125 Uiso 1 1 d R
C74 C 0.0260(2) 0.7583(4) -0.0044(3) 0.0730(17) Uani 1 1 d .
C75 C 0.1348(2) 0.3244(3) 0.1238(2) 0.0613(14) Uani 1 1 d .
H76A H 0.1895 0.2432 0.1531 0.092 Uiso 1 1 d R
H76B H 0.1269 0.2107 0.1489 0.092 Uiso 1 1 d R
H76C H 0.1489 0.2722 0.1910 0.092 Uiso 1 1 d R
C76 C 0.1531(7) 0.2557(6) 0.1517(8) 0.355(16) Uani 1 1 d .
H77A H 0.1651 0.2821 0.0583 0.532 Uiso 1 1 d R
H77B H 0.1169 0.3488 0.0493 0.532 Uiso 1 1 d R
H77C H 0.1018 0.2568 0.0611 0.532 Uiso 1 1 d R
C77 C 0.1303(5) 0.2994(8) 0.0691(4) 0.180(6) Uani 1 1 d .
H78A H 0.0727 0.3636 0.1635 0.270 Uiso 1 1 d R
H78B H 0.0508 0.3028 0.1210 0.270 Uiso 1 1 d R
H78C H 0.0660 0.3948 0.1091 0.270 Uiso 1 1 d R
C78 C 0.0761(3) 0.3504(6) 0.1299(5) 0.141(4) Uani 1 1 d .
C79 C 0.06159(19) 0.6917(3) 0.2587(2) 0.0588(13) Uani 1 1 d .
H80A H 0.0492 0.6566 0.3297 0.088 Uiso 1 1 d R
H80B H -0.0005 0.7123 0.3056 0.088 Uiso 1 1 d R
H80C H 0.0579 0.7526 0.3248 0.088 Uiso 1 1 d R
C80 C 0.0404(3) 0.7062(6) 0.3086(3) 0.107(3) Uani 1 1 d .
H81A H 0.0419 0.5696 0.2607 0.160 Uiso 1 1 d R
H81B H 0.0424 0.6024 0.2071 0.160 Uiso 1 1 d R
H81C H -0.0089 0.6229 0.2364 0.160 Uiso 1 1 d R
C81 C 0.0318(2) 0.6133(5) 0.2388(4) 0.116(3) Uani 1 1 d .
H82A H 0.0673 0.8104 0.2415 0.173 Uiso 1 1 d R
H82B H 0.0074 0.7727 0.2248 0.173 Uiso 1 1 d R
H82C H 0.0587 0.7522 0.1955 0.173 Uiso 1 1 d R
C82 C 0.0474(3) 0.7656(7) 0.2280(5) 0.161(5) Uani 1 1 d .
C83 C 0.12978(19) 1.0296(3) 0.38056(17) 0.0486(11) Uani 1 1 d .
H84A H 0.1042 1.1324 0.3421 0.073 Uiso 1 1 d R
H84B H 0.1511 1.1528 0.3852 0.073 Uiso 1 1 d R
H84C H 0.0886 1.1364 0.3960 0.073 Uiso 1 1 d R
C84 C 0.1165(3) 1.1214(4) 0.3744(2) 0.0813(19) Uani 1 1 d .
H85A H 0.0614 0.9899 0.3346 0.122 Uiso 1 1 d R
H85B H 0.0460 0.9966 0.3884 0.122 Uiso 1 1 d R
H85C H 0.0820 0.9213 0.3730 0.122 Uiso 1 1 d R
C85 C 0.0752(2) 0.9809(4) 0.3669(2) 0.0779(18) Uani 1 1 d .
H86A H 0.1873 1.0423 0.4419 0.117 Uiso 1 1 d R
H86B H 0.1606 0.9532 0.4376 0.117 Uiso 1 1 d R
H86C H 0.1247 1.0285 0.4530 0.117 Uiso 1 1 d R
C86 C 0.1510(2) 1.0136(4) 0.4344(2) 0.0683(16) Uani 1 1 d .
C87 C 0.07879(19) 0.9951(3) 0.1208(2) 0.0564(13) Uani 1 1 d .
C88 C 0.0501(5) 0.9986(10) 0.1714(6) 0.067(4) Uani 0.50 1 d P
C89 C 0.0490(7) 1.0554(10) 0.0869(6) 0.074(5) Uani 0.50 1 d P
C90 C 0.0753(5) 0.9064(8) 0.1048(6) 0.071(4) Uani 0.50 1 d P
C91 C 0.0593(10) 0.937(2) 0.1556(10) 0.188(15) Uani 0.50 1 d P
C92 C 0.0660(7) 0.9533(18) 0.0660(7) 0.151(10) Uani 0.50 1 d P
C93 C 0.0455(8) 1.0786(15) 0.1131(12) 0.144(13) Uani 0.50 1 d P
C94 C 0.2880(3) 0.1956(5) 0.4824(3) 0.099(2) Uani 1 1 d .
C95 C 0.3263(2) 0.1711(4) 0.4475(2) 0.0639(14) Uani 1 1 d .
H96 H 0.2663 0.1327 0.3925 0.096 Uiso 1 1 d R
C96 C 0.3062(3) 0.1391(4) 0.4025(3) 0.087(2) Uani 1 1 d .
H97 H 0.3321 0.0936 0.3390 0.130 Uiso 1 1 d R
C97 C 0.3450(5) 0.1187(5) 0.3699(3) 0.103(3) Uani 1 1 d .
H98 H 0.4315 0.1173 0.3603 0.154 Uiso 1 1 d R
C98 C 0.4016(4) 0.1298(5) 0.3834(3) 0.094(2) Uani 1 1 d .
H99 H 0.4616 0.1664 0.4350 0.141 Uiso 1 1 d R
C99 C 0.4203(3) 0.1603(4) 0.4282(3) 0.0781(17) Uani 1 1 d .
H100 H 0.3981 0.2034 0.4948 0.117 Uiso 1 1 d R
C100 C 0.3832(2) 0.1810(3) 0.4607(2) 0.0628(14) Uani 1 1 d .
C101 C 0.2741(4) 0.3020(4) 0.2886(3) 0.091(2) Uani 1 1 d .
C102 C 0.3301(4) 0.3228(4) 0.2947(3) 0.086(2) Uani 1 1 d .
H103 H 0.3422 0.3195 0.3640 0.129 Uiso 1 1 d R
C103 C 0.3604(4) 0.3264(5) 0.3412(3) 0.101(2) Uani 1 1 d .
H104 H 0.4417 0.3485 0.3788 0.152 Uiso 1 1 d R
C104 C 0.4169(4) 0.3447(6) 0.3471(3) 0.112(3) Uani 1 1 d .
H105 H 0.4852 0.3666 0.3163 0.168 Uiso 1 1 d R
C105 C 0.4434(4) 0.3602(6) 0.3062(4) 0.117(3) Uani 1 1 d .
H106 H 0.4345 0.3726 0.2337 0.175 Uiso 1 1 d R
C106 C 0.4136(5) 0.3610(8) 0.2603(4) 0.148(4) Uani 1 1 d .
H107 H 0.3338 0.3428 0.2227 0.222 Uiso 1 1 d R
C107 C 0.3566(5) 0.3443(6) 0.2540(3) 0.118(3) Uani 1 1 d .

loop_
_atom_site_aniso_label
_atom_site_aniso_U_11
_atom_site_aniso_U_22
_atom_site_aniso_U_33
_atom_site_aniso_U_23
_atom_site_aniso_U_13
_atom_site_aniso_U_12
Zn1 0.0357(3) 0.0385(3) 0.0370(3) -0.0006(2) 0.00360(19) -0.00137(19)
Cl1 0.0641(8) 0.0565(9) 0.0704(9) -0.0029(6) 0.0238(7) -0.0054(6)
Cl2 0.1079(12) 0.0731(11) 0.0500(8) 0.0051(7) -0.0144(8) -0.0430(9)
O1 0.0361(15) 0.058(2) 0.0345(16) 0.0063(14) -0.0002(12) 0.0018(13)
O2 0.0344(14) 0.0536(19) 0.0363(16) -0.0029(13) 0.0066(12) 0.0035(13)
O3 0.0411(16) 0.0343(18) 0.0537(19) 0.0026(13) 0.0123(13) -0.0067(12)
O4 0.0404(15) 0.0387(18) 0.0416(17) -0.0008(13) 0.0059(12) 0.0036(12)
O5 0.0360(14) 0.0431(18) 0.0424(17) -0.0163(13) 0.0095(12) -0.0024(12)
O6 0.0414(16) 0.046(2) 0.0400(17) -0.0018(13) 0.0056(13) -0.0098(13)
O7 0.043(2) 0.098(3) 0.111(4) 0.008(3) -0.003(2) 0.009(2)
O8 0.109(4) 0.125(4) 0.106(4) 0.021(3) 0.048(3) -0.008(3)
O9 0.121(4) 0.102(4) 0.112(4) -0.042(3) 0.016(3) 0.011(3)
O10 0.141(5) 0.060(3) 0.127(5) 0.008(3) -0.004(4) -0.006(3)
O11 0.165(6) 0.157(6) 0.172(6) 0.001(5) 0.120(5) -0.049(5)
O12 0.094(4) 0.132(5) 0.126(5) -0.006(4) -0.022(3) 0.027(3)
O13 0.230(9) 0.200(8) 0.124(6) -0.016(5) 0.054(6) 0.067(7)
O14 0.125(4) 0.124(4) 0.069(3) 0.037(3) -0.008(3) -0.066(3)
O15 0.133(4) 0.080(3) 0.088(3) -0.009(2) 0.016(3) -0.058(3)
O16 0.220(7) 0.148(5) 0.122(4) 0.072(4) -0.112(5) -0.131(5)
N1 0.052(2) 0.049(3) 0.051(2) 0.0123(19) 0.0147(18) 0.0006(18)
N2 0.0342(17) 0.042(2) 0.043(2) 0.0016(16) -0.0028(15) -0.0057(15)
N3 0.0364(18) 0.040(2) 0.045(2) -0.0014(16) -0.0021(15) 0.0008(15)
N4 0.0349(17) 0.039(2) 0.0351(18) -0.0014(15) 0.0068(14) -0.0045(15)
N5 0.0372(18) 0.048(2) 0.0349(19) 0.0003(16) 0.0019(15) -0.0059(16)
N6 0.0359(17) 0.036(2) 0.0357(19) -0.0005(15) 0.0040(14) 0.0009(14)
N7 0.142(7) 0.202(9) 0.169(8) 0.064(7) 0.094(7) 0.075(6)
N8 0.140(6) 0.077(5) 0.116(6) -0.020(4) 0.020(5) 0.006(4)
C1 0.042(2) 0.052(3) 0.037(2) -0.008(2) 0.0061(18) -0.0099(19)
C2 0.036(2) 0.046(3) 0.035(2) -0.0070(18) 0.0072(17) -0.0087(18)
C3 0.040(2) 0.043(3) 0.042(2) -0.0004(19) 0.0092(18) -0.0018(18)
C4 0.036(2) 0.045(3) 0.041(2) 0.0048(19) 0.0044(18) -0.0022(18)
C5 0.038(2) 0.046(3) 0.032(2) 0.0004(18) 0.0042(17) -0.0036(18)
C6 0.0321(19) 0.042(3) 0.031(2) 0.0003(17) 0.0040(16) -0.0021(17)
C7 0.0287(19) 0.050(3) 0.029(2) 0.0023(18) 0.0047(15) -0.0013(17)
C8 0.044(2) 0.047(3) 0.038(2) -0.0030(19) 0.0000(18) 0.0067(19)
C9 0.041(2) 0.038(3) 0.037(2) -0.0080(18) -0.0017(17) -0.0001(18)
C10 0.039(2) 0.038(3) 0.054(3) -0.007(2) -0.007(2) 0.0035(18)
C11 0.031(2) 0.040(3) 0.060(3) -0.015(2) -0.0023(19) 0.0002(18)
C12 0.038(2) 0.043(3) 0.042(2) -0.0077(19) 0.0062(18) -0.0056(18)
C13 0.037(2) 0.046(3) 0.032(2) -0.0042(18) -0.0001(17) 0.0004(18)
C14 0.034(2) 0.044(3) 0.034(2) -0.0081(18) 0.0014(17) -0.0009(17)
C15 0.041(2) 0.064(3) 0.034(2) 0.008(2) 0.0075(18) 0.008(2)
C16 0.035(2) 0.045(3) 0.041(2) -0.0008(19) 0.0053(17) 0.0020(18)
C17 0.040(2) 0.052(3) 0.048(3) -0.010(2) 0.0000(19) 0.003(2)
C18 0.036(2) 0.038(3) 0.064(3) -0.008(2) 0.000(2) -0.0007(18)
C19 0.043(2) 0.031(3) 0.058(3) -0.001(2) 0.014(2) -0.0040(18)
C20 0.040(2) 0.028(2) 0.041(2) -0.0019(17) 0.0079(18) -0.0006(17)
C21 0.033(2) 0.027(2) 0.046(2) 0.0002(17) 0.0073(17) -0.0046(16)
C22 0.058(3) 0.031(3) 0.037(2) 0.0019(18) 0.0166(19) -0.0034(19)
C23 0.046(2) 0.031(2) 0.034(2) 0.0009(17) 0.0133(17) -0.0067(17)
C24 0.046(2) 0.040(3) 0.043(2) -0.0025(19) 0.0116(19) -0.0153(19)
C25 0.037(2) 0.047(3) 0.047(3) 0.000(2) 0.0129(18) -0.0065(19)
C26 0.039(2) 0.036(3) 0.041(2) -0.0034(18) 0.0139(18) -0.0009(17)
C27 0.037(2) 0.032(2) 0.035(2) 0.0027(17) 0.0099(17) -0.0033(17)
C28 0.039(2) 0.036(3) 0.032(2) 0.0020(17) 0.0120(17) -0.0014(17)
C29 0.041(2) 0.036(3) 0.038(2) -0.0010(18) 0.0027(18) -0.0006(18)
C30 0.0333(19) 0.032(2) 0.035(2) -0.0029(17) 0.0004(16) -0.0010(16)
C31 0.037(2) 0.039(3) 0.033(2) 0.0010(17) 0.0057(17) -0.0029(17)
C32 0.038(2) 0.040(3) 0.036(2) -0.0041(18) 0.0079(17) 0.0027(18)
C33 0.046(2) 0.034(3) 0.036(2) -0.0015(18) 0.0074(18) 0.0033(18)
C34 0.041(2) 0.035(3) 0.033(2) -0.0055(17) 0.0077(17) -0.0034(17)
C35 0.038(2) 0.030(3) 0.036(2) -0.0101(17) 0.0042(17) -0.0005(16)
C36 0.059(3) 0.027(2) 0.038(2) -0.0060(17) 0.0140(19) -0.0031(18)
C37 0.050(2) 0.025(2) 0.039(2) 0.0044(17) 0.0104(18) -0.0003(17)
C38 0.047(2) 0.035(3) 0.053(3) 0.002(2) 0.020(2) 0.0004(19)
C39 0.037(2) 0.034(3) 0.055(3) -0.002(2) 0.0066(19) -0.0018(17)
C40 0.043(2) 0.037(3) 0.044(2) -0.0048(19) 0.0052(19) -0.0068(18)
C41 0.038(2) 0.030(2) 0.041(2) 0.0002(17) 0.0054(17) -0.0017(16)
C42 0.040(2) 0.029(2) 0.040(2) 0.0018(17) 0.0044(17) -0.0005(16)
C43 0.041(2) 0.063(3) 0.034(2) -0.005(2) -0.0037(18) 0.006(2)
C44 0.035(2) 0.046(3) 0.038(2) 0.0039(19) 0.0047(17) 0.0054(18)
C45 0.044(2) 0.049(3) 0.056(3) -0.006(2) -0.006(2) -0.011(2)
C46 0.049(3) 0.051(3) 0.075(4) 0.004(3) 0.010(3) -0.009(2)
C47 0.087(4) 0.091(5) 0.058(4) 0.030(3) 0.031(3) 0.013(3)
C48 0.081(4) 0.102(5) 0.085(5) 0.050(4) 0.014(3) 0.004(4)
C49 0.071(4) 0.142(6) 0.041(3) -0.019(3) -0.001(3) 0.048(4)
C50 0.112(5) 0.090(5) 0.063(4) 0.000(3) 0.028(4) 0.037(4)
C51 0.046(2) 0.050(3) 0.039(2) -0.002(2) 0.0082(19) -0.012(2)
C52 0.035(2) 0.039(3) 0.032(2) -0.0023(18) 0.0013(16) -0.0055(17)
C53 0.039(2) 0.053(3) 0.042(2) 0.000(2) 0.0111(18) -0.0030(19)
C54 0.036(2) 0.054(3) 0.048(3) -0.004(2) 0.0094(19) 0.0049(19)
C55 0.059(3) 0.037(3) 0.072(4) 0.004(2) 0.006(3) 0.007(2)
C56 0.112(5) 0.043(4) 0.087(5) -0.005(3) -0.026(4) 0.002(3)
C57 0.071(4) 0.113(5) 0.038(3) 0.000(3) -0.001(2) 0.035(3)
C58 0.088(4) 0.089(5) 0.086(5) 0.015(4) -0.004(4) 0.028(4)
C59 0.040(2) 0.038(3) 0.050(3) 0.002(2) 0.0116(19) 0.0001(18)
C60 0.035(2) 0.036(3) 0.037(2) -0.0004(18) 0.0082(17) -0.0056(17)
C61 0.041(2) 0.037(3) 0.051(3) 0.002(2) -0.0010(19) 0.0050(18)
C62 0.044(2) 0.047(3) 0.046(3) 0.006(2) -0.003(2) 0.001(2)
C63 0.052(3) 0.070(4) 0.040(3) -0.002(2) 0.005(2) -0.007(2)
C64 0.066(3) 0.084(4) 0.041(3) -0.009(3) -0.001(2) -0.019(3)
C65 0.078(4) 0.057(4) 0.132(6) -0.030(4) 0.040(4) -0.034(3)
C66 0.118(7) 0.081(6) 0.189(10) 0.007(5) 0.051(7) -0.037(5)
C67 0.056(3) 0.050(3) 0.053(3) 0.007(2) -0.003(2) 0.008(2)
C68 0.107(6) 0.097(6) 0.124(7) 0.066(5) -0.023(5) -0.013(4)
C69 0.082(4) 0.141(7) 0.088(5) -0.006(5) -0.007(4) 0.060(5)
C70 0.125(6) 0.088(5) 0.068(4) 0.004(3) -0.034(4) 0.040(4)
C71 0.035(2) 0.048(3) 0.084(4) -0.014(3) 0.003(2) -0.003(2)
C72 0.049(3) 0.092(5) 0.105(5) -0.013(4) 0.024(3) 0.007(3)
C73 0.039(3) 0.064(4) 0.144(6) -0.029(4) -0.002(3) -0.008(2)
C74 0.036(3) 0.065(4) 0.115(5) -0.010(3) -0.006(3) 0.007(2)
C75 0.054(3) 0.039(3) 0.088(4) -0.008(3) -0.008(3) -0.014(2)
C76 0.36(2) 0.047(6) 0.56(3) 0.080(10) -0.37(2) -0.096(9)
C77 0.176(10) 0.215(12) 0.162(10) -0.123(9) 0.075(8) -0.140(9)
C78 0.070(5) 0.114(7) 0.242(12) -0.035(7) 0.032(6) -0.047(5)
C79 0.037(2) 0.064(4) 0.076(4) -0.006(3) 0.009(2) -0.004(2)
C80 0.058(4) 0.142(7) 0.127(7) -0.032(5) 0.037(4) -0.010(4)
C81 0.039(3) 0.104(6) 0.198(9) -0.028(6) -0.006(4) -0.017(3)
C82 0.056(4) 0.151(9) 0.266(13) 0.106(9) -0.034(6) 0.003(5)
C83 0.047(2) 0.056(3) 0.046(3) -0.001(2) 0.020(2) 0.008(2)
C84 0.094(4) 0.071(4) 0.089(5) 0.008(3) 0.052(4) 0.032(3)
C85 0.046(3) 0.103(5) 0.089(4) -0.011(4) 0.025(3) -0.004(3)
C86 0.075(4) 0.089(4) 0.046(3) -0.001(3) 0.028(3) 0.018(3)
C87 0.041(2) 0.054(3) 0.077(4) -0.007(3) 0.014(2) -0.011(2)
C88 0.032(5) 0.097(11) 0.075(8) -0.017(8) 0.020(5) -0.014(6)
C89 0.051(8) 0.063(11) 0.101(11) 0.020(8) -0.030(8) -0.014(7)
C90 0.052(6) 0.063(8) 0.099(10) -0.041(7) 0.021(7) -0.025(5)
C91 0.116(17) 0.28(4) 0.16(3) 0.12(2) -0.029(16) -0.14(2)
C92 0.068(9) 0.28(3) 0.108(14) -0.105(17) 0.029(9) -0.089(14)
C93 0.038(7) 0.097(15) 0.29(4) -0.057(19) -0.015(15) 0.011(7)
C94 0.085(5) 0.108(6) 0.109(6) 0.035(5) 0.035(4) 0.030(4)
C95 0.058(3) 0.059(4) 0.075(4) 0.013(3) 0.011(3) 0.002(2)
C96 0.075(4) 0.081(5) 0.097(5) 0.003(4) -0.020(4) -0.016(3)
C97 0.153(8) 0.078(5) 0.073(5) -0.028(4) -0.009(5) -0.002(5)
C98 0.116(6) 0.078(5) 0.093(6) -0.002(4) 0.037(5) 0.018(4)
C99 0.064(4) 0.090(5) 0.081(5) -0.001(4) 0.013(3) 0.006(3)
C100 0.063(3) 0.060(4) 0.065(3) -0.003(3) 0.004(3) 0.001(3)
C101 0.112(6) 0.052(4) 0.110(6) -0.022(4) 0.011(5) 0.000(4)
C102 0.111(6) 0.058(4) 0.091(5) -0.010(3) 0.019(4) -0.001(4)
C103 0.118(7) 0.100(6) 0.088(6) 0.002(4) 0.019(5) 0.000(5)
C104 0.115(7) 0.116(7) 0.105(7) -0.001(5) 0.015(5) -0.006(5)
C105 0.101(6) 0.126(8) 0.125(8) -0.016(6) 0.018(6) -0.014(5)
C106 0.151(10) 0.192(12) 0.107(8) -0.023(7) 0.043(7) -0.055(8)
C107 0.149(9) 0.125(7) 0.084(6) -0.002(5) 0.027(6) -0.010(6)

loop_
_atom_type_symbol
_atom_type_description
_atom_type_scat_dispersion_real
_atom_type_scat_dispersion_imag
_atom_type_scat_source
C C 0.0033 0.0016 'International Tables Vol C Tables 4.2.6.8 and 6.1.1.4'
H H 0.0000 0.0000 'International Tables Vol C Tables 4.2.6.8 and 6.1.1.4'
Cl Cl 0.1484 0.1585 'International Tables Vol C Tables 4.2.6.8 and 6.1.1.4'
N N 0.0061 0.0033 'International Tables Vol C Tables 4.2.6.8 and 6.1.1.4'
O O 0.0106 0.0060 'International Tables Vol C Tables 4.2.6.8 and 6.1.1.4'
Zn Zn 0.2839 1.4301 'International Tables Vol C Tables 4.2.6.8 and 6.1.1.4'

loop_
_geom_angle_atom_site_label_1
_geom_angle_atom_site_label_2
_geom_angle_atom_site_label_3
_geom_angle
O7 Zn1 N6 112.43(17)
O7 Zn1 N2 100.09(17)
N6 Zn1 N2 116.97(14)
O7 Zn1 N4 111.93(17)
N6 Zn1 N4 104.67(14)
N2 Zn1 N4 110.99(14)
O11 Cl1 O9 111.0(4)
O11 Cl1 O12 113.1(5)
O9 Cl1 O12 110.1(3)
O11 Cl1 O10 106.8(4)
O9 Cl1 O10 106.3(4)
O12 Cl1 O10 109.3(4)
O16 Cl2 O15 113.3(4)
O16 Cl2 O14 113.3(3)
O15 Cl2 O14 109.5(3)
O16 Cl2 O13 106.4(6)
O15 Cl2 O13 104.2(5)
O14 Cl2 O13 109.6(4)
C7 O1 C43 115.8(3)
C14 O2 C49 113.3(4)
C21 O3 C51 117.8(3)
C28 O4 C57 114.9(3)
C35 O5 C59 117.8(3)
C42 O6 C65 114.5(4)
C44 N1 C46 108.2(4)
C44 N1 C47 128.0(5)
C46 N1 C47 123.6(5)
C44 N2 C45 106.6(4)
C44 N2 Zn1 128.6(3)
C45 N2 Zn1 124.7(3)
C52 N3 C54 107.9(4)
C52 N3 C55 127.0(4)
C54 N3 C55 125.0(4)
C52 N4 C53 106.6(3)
C52 N4 Zn1 129.8(3)
C53 N4 Zn1 123.5(3)
C60 N5 C62 108.2(4)
C60 N5 C63 127.2(4)
C62 N5 C63 124.5(4)
C60 N6 C61 106.4(3)
C60 N6 Zn1 131.2(3)
C61 N6 Zn1 122.2(3)
C2 C1 C41 113.6(3)
C2 C1 H1A 107.7
C41 C1 H1A 108.6
C2 C1 H1B 108.4
C41 C1 H1B 109.1
H1A C1 H1B 109.4
C3 C2 C7 117.9(4)
C3 C2 C1 119.3(4)
C7 C2 C1 122.8(4)
C4 C3 C2 122.8(4)
C4 C3 H3 120.0
C2 C3 H3 117.2
C3 C4 C5 117.2(4)
C3 C4 C67 119.9(4)
C5 C4 C67 122.9(4)
C6 C5 C4 122.7(4)
C6 C5 H5 120.7
C4 C5 H5 116.6
C5 C6 C7 117.7(4)
C5 C6 C8 120.6(4)
C7 C6 C8 121.8(4)
C2 C7 C6 121.8(4)
C2 C7 O1 119.3(4)
C6 C7 O1 118.8(4)
C6 C8 C9 115.6(4)
C6 C8 H8A 106.9
C9 C8 H8A 109.7
C6 C8 H8B 106.1
C9 C8 H8B 108.9
H8A C8 H8B 109.4
C14 C9 C10 117.0(4)
C14 C9 C8 121.9(4)
C10 C9 C8 121.0(4)
C11 C10 C9 122.9(4)
C11 C10 H10 121.4
C9 C10 H10 115.7
C10 C11 C12 117.8(4)
C10 C11 C71 123.6(4)
C12 C11 C71 118.6(4)
C13 C12 C11 121.4(4)
C13 C12 H12 121.0
C11 C12 H12 117.6
C12 C13 C14 118.8(4)
C12 C13 C15 123.2(4)
C14 C13 C15 117.9(4)
O2 C14 C13 118.3(4)
O2 C14 C9 119.9(4)
C13 C14 C9 121.8(4)
C13 C15 C16 116.6(4)
C13 C15 H15A 107.5
C16 C15 H15A 109.8
C13 C15 H15B 106.5
C16 C15 H15B 108.7
H15A C15 H15B 107.4
C21 C16 C17 118.1(4)
C21 C16 C15 122.5(4)
C17 C16 C15 119.4(4)
C18 C17 C16 122.4(4)
C18 C17 H17 120.2
C16 C17 H17 117.4
C17 C18 C19 117.5(4)
C17 C18 C75 121.7(4)
C19 C18 C75 120.8(4)
C20 C19 C18 123.0(4)
C20 C19 H19 120.0
C18 C19 H19 117.0
C19 C20 C21 117.2(4)
C19 C20 C22 120.0(4)
C21 C20 C22 122.8(4)
C16 C21 O3 118.9(4)
C16 C21 C20 121.8(4)
O3 C21 C20 119.2(4)
C20 C22 C23 115.3(4)
C20 C22 H22A 107.0
C23 C22 H22A 110.4
C20 C22 H22B 106.3
C23 C22 H22B 109.7
H22A C22 H22B 107.8
C24 C23 C28 118.6(4)
C24 C23 C22 120.3(4)
C28 C23 C22 121.1(4)
C23 C24 C25 122.0(4)
C23 C24 H24 117.7
C25 C24 H24 120.3
C24 C25 C26 117.5(4)
C24 C25 C79 122.7(4)
C26 C25 C79 119.8(4)
C27 C26 C25 122.2(4)
C27 C26 H26 119.3
C25 C26 H26 118.5
C26 C27 C28 118.5(4)
C26 C27 C29 122.2(4)
C28 C27 C29 119.4(3)
O4 C28 C23 119.2(4)
O4 C28 C27 119.6(3)
C23 C28 C27 121.2(4)
C30 C29 C27 116.1(3)
C30 C29 H29A 109.1
C27 C29 H29A 106.0
C30 C29 H29B 108.3
C27 C29 H29B 106.2
H29A C29 H29B 111.1
C31 C30 C35 118.3(4)
C31 C30 C29 121.1(4)
C35 C30 C29 120.6(4)
C32 C31 C30 122.4(4)
C32 C31 H31 120.4
C30 C31 H31 117.1
C31 C32 C33 117.3(4)
C31 C32 C83 120.0(4)
C33 C32 C83 122.7(4)
C32 C33 C34 122.5(4)
C32 C33 H33 118.8
C34 C33 H33 118.8
C35 C34 C33 118.0(4)
C35 C34 C36 122.5(4)
C33 C34 C36 119.6(4)
O5 C35 C30 117.3(4)
O5 C35 C34 121.2(4)
C30 C35 C34 121.4(4)
C34 C36 C37 114.0(3)
C34 C36 H36A 108.1
C37 C36 H36A 109.4
C34 C36 H36B 107.8
C37 C36 H36B 109.8
H36A C36 H36B 107.5
C42 C37 C38 118.6(4)
C42 C37 C36 121.1(4)
C38 C37 C36 120.2(4)
C37 C38 C39 122.1(4)
C37 C38 H38 118.5
C39 C38 H38 119.4
C40 C39 C38 117.6(4)
C40 C39 C87 120.3(4)
C38 C39 C87 122.1(4)
C39 C40 C41 121.9(4)
C39 C40 H40 119.0
C41 C40 H40 119.1
C40 C41 C42 118.6(4)
C40 C41 C1 122.6(4)
C42 C41 C1 118.7(3)
O6 C42 C37 121.1(4)
O6 C42 C41 117.9(4)
C37 C42 C41 121.0(4)
O1 C43 C44 110.6(4)
O1 C43 H43A 109.7
C44 C43 H43A 109.8
O1 C43 H43B 109.3
C44 C43 H43B 109.1
H43A C43 H43B 108.3
N2 C44 N1 109.6(4)
N2 C44 C43 124.1(4)
N1 C44 C43 126.2(4)
C46 C45 N2 108.7(4)
C46 C45 H45 122.0
N2 C45 H45 129.3
C45 C46 N1 106.9(4)
C45 C46 H46 119.7
N1 C46 H46 133.4
C48 C47 N1 113.2(5)
C48 C47 H47A 109.1
N1 C47 H47A 110.1
C48 C47 H47B 107.6
N1 C47 H47B 109.6
H47A C47 H47B 107.0
C47 C48 H48A 111.5
C47 C48 H48B 110.4
H48A C48 H48B 107.5
C47 C48 H48C 110.9
H48A C48 H48C 107.1
H48B C48 H48C 109.3
C50 C49 O2 114.8(5)
C50 C49 H49A 106.8
O2 C49 H49A 109.6
C50 C49 H49B 107.9
O2 C49 H49B 109.8
H49A C49 H49B 107.6
C49 C50 H50A 112.3
C49 C50 H50B 111.5
H50A C50 H50B 107.5
C49 C50 H50C 110.5
H50A C50 H50C 107.0
H50B C50 H50C 107.9
O3 C51 C52 111.8(3)
O3 C51 H51A 107.1
C52 C51 H51A 109.9
O3 C51 H51B 107.2
C52 C51 H51B 109.3
H51A C51 H51B 111.5
N4 C52 N3 109.6(3)
N4 C52 C51 125.5(4)
N3 C52 C51 124.9(4)
C54 C53 N4 109.5(4)
C54 C53 H53 121.1
N4 C53 H53 129.4
C53 C54 N3 106.4(4)
C53 C54 H54 120.1
N3 C54 H54 133.5
N3 C55 C56 113.1(5)
N3 C55 H55A 107.1
C56 C55 H55A 109.5
N3 C55 H55B 107.8
C56 C55 H55B 109.9
H55A C55 H55B 109.3
C55 C56 H56A 109.9
C55 C56 H56B 109.7
H56A C56 H56B 108.2
C55 C56 H56C 110.0
H56A C56 H56C 109.1
H56B C56 H56C 109.9
O4 C57 C58 111.4(5)
O4 C57 H57A 108.9
C58 C57 H57A 112.5
O4 C57 H57B 108.7
C58 C57 H57B 111.6
H57A C57 H57B 103.4
C57 C58 H58A 110.4
C57 C58 H58B 108.7
H58A C58 H58B 108.9
C57 C58 H58C 109.5
H58A C58 H58C 108.5
H58B C58 H58C 110.9
O5 C59 C60 109.2(3)
O5 C59 H59A 110.6
C60 C59 H59A 109.7
O5 C59 H59B 111.4
C60 C59 H59B 110.4
H59A C59 H59B 105.4
N6 C60 N5 109.3(4)
N6 C60 C59 125.3(4)
N5 C60 C59 125.3(4)
C62 C61 N6 109.3(4)
C62 C61 H61 121.6
N6 C61 H61 129.1
C61 C62 N5 106.7(4)
C61 C62 H62 121.5
N5 C62 H62 131.7
N5 C63 C64 111.4(4)
N5 C63 H63A 108.3
C64 C63 H63A 109.7
N5 C63 H63B 107.3
C64 C63 H63B 108.9
H63A C63 H63B 111.3
C63 C64 H64A 110.7
C63 C64 H64B 109.3
H64A C64 H64B 107.3
C63 C64 H64C 110.6
H64A C64 H64C 111.4
H64B C64 H64C 107.5
C66 C65 O6 114.1(6)
C66 C65 H65A 107.9
O6 C65 H65A 106.4
C66 C65 H65B 110.3
O6 C65 H65B 109.3
H65A C65 H65B 108.6
C65 C66 H66A 113.2
C65 C66 H66B 109.9
H66A C66 H66B 104.8
C65 C66 H66C 110.5
H66A C66 H66C 112.0
H66B C66 H66C 105.9
C69 C67 C4 110.0(5)
C69 C67 C70 108.6(5)
C4 C67 C70 112.8(4)
C69 C67 C68 108.0(6)
C4 C67 C68 109.1(4)
C70 C67 C68 108.1(6)
C67 C68 H68A 110.4
C67 C68 H68B 112.6
H68A C68 H68B 110.5
C67 C68 H68C 109.7
H68A C68 H68C 104.8
H68B C68 H68C 108.5
C67 C69 H69A 114.6
C67 C69 H69B 111.4
H69A C69 H69B 104.8
C67 C69 H69C 113.4
H69A C69 H69C 109.3
H69B C69 H69C 102.3
C67 C70 H70A 109.3
C67 C70 H70B 107.7
H70A C70 H70B 109.9
C67 C70 H70C 108.4
H70A C70 H70C 112.6
H70B C70 H70C 108.8
C74 C71 C11 112.3(4)
C74 C71 C72 109.5(5)
C11 C71 C72 109.8(4)
C74 C71 C73 108.5(4)
C11 C71 C73 109.2(4)
C72 C71 C73 107.3(5)
C71 C72 H72A 109.2
C71 C72 H72B 109.5
H72A C72 H72B 108.7
C71 C72 H72C 109.6
H72A C72 H72C 109.3
H72B C72 H72C 110.5
C71 C73 H73A 109.4
C71 C73 H73B 109.0
H73A C73 H73B 110.6
C71 C73 H73C 109.0
H73A C73 H73C 108.7
H73B C73 H73C 110.1
C71 C74 H74A 111.3
C71 C74 H74B 110.2
H74A C74 H74B 109.8
C71 C74 H74C 110.3
H74A C74 H74C 108.7
H74B C74 H74C 106.3
C76 C75 C78 113.8(12)
C76 C75 C18 111.7(5)
C78 C75 C18 108.9(5)
C76 C75 C77 108.1(11)
C78 C75 C77 102.6(7)
C18 C75 C77 111.4(5)
C75 C76 H76A 116.7
C75 C76 H76B 113.6
H76A C76 H76B 117.3
C75 C76 H76C 106.5
H76A C76 H76C 101.6
H76B C76 H76C 97.4
C75 C77 H77A 114.4
C75 C77 H77B 107.9
H77A C77 H77B 107.4
C75 C77 H77C 112.0
H77A C77 H77C 109.1
H77B C77 H77C 105.6
C75 C78 H78A 110.7
C75 C78 H78B 108.0
H78A C78 H78B 107.1
C75 C78 H78C 109.3
H78A C78 H78C 112.0
H78B C78 H78C 109.7
C82 C79 C81 113.4(7)
C82 C79 C25 110.0(5)
C81 C79 C25 111.7(4)
C82 C79 C80 108.2(7)
C81 C79 C80 105.3(6)
C25 C79 C80 107.9(5)
C79 C80 H80A 109.4
C79 C80 H80B 111.4
H80A C80 H80B 105.8
C79 C80 H80C 111.9
H80A C80 H80C 108.1
H80B C80 H80C 110.1
C79 C81 H81A 108.5
C79 C81 H81B 108.9
H81A C81 H81B 111.9
C79 C81 H81C 108.2
H81A C81 H81C 110.0
H81B C81 H81C 109.3
C79 C82 H82A 109.2
C79 C82 H82B 108.2
H82A C82 H82B 114.0
C79 C82 H82C 105.9
H82A C82 H82C 110.9
H82B C82 H82C 108.3
C84 C83 C85 108.2(5)
C84 C83 C86 108.3(5)
C85 C83 C86 109.3(5)
C84 C83 C32 112.2(4)
C85 C83 C32 108.3(4)
C86 C83 C32 110.5(4)
C83 C84 H84A 109.5
C83 C84 H84B 108.2
H84A C84 H84B 110.8
C83 C84 H84C 108.9
H84A C84 H84C 112.2
H84B C84 H84C 107.1
C83 C85 H85A 110.9
C83 C85 H85B 110.6
H85A C85 H85B 109.8
C83 C85 H85C 109.8
H85A C85 H85C 110.7
H85B C85 H85C 104.9
C83 C86 H86A 108.1
C83 C86 H86B 107.2
H86A C86 H86B 104.8
C83 C86 H86C 109.6
H86A C86 H86C 114.4
H86B C86 H86C 112.4
C91 C87 C89 132.7(14)
C91 C87 C90 64.3(16)
C89 C87 C90 115.9(10)
C91 C87 C39 113.4(9)
C89 C87 C39 111.0(7)
C90 C87 C39 107.4(6)
C91 C87 C93 116.9(19)
C89 C87 C93 31.3(12)
C90 C87 C93 140.5(10)
C39 C87 C93 107.2(9)
C91 C87 C88 42.2(15)
C89 C87 C88 107.7(10)
C90 C87 C88 105.8(9)
C39 C87 C88 108.7(6)
C93 C87 C88 80.4(14)
C91 C87 C92 107.4(16)
C89 C87 C92 70.3(13)
C90 C87 C92 48.8(11)
C39 C87 C92 110.3(6)
C93 C87 C92 100.8(15)
C88 C87 C92 138.5(8)
C91 C88 C87 60.9(13)
C93 C89 C87 80(3)
C93 C89 C92 138(3)
C87 C89 C92 59.4(10)
C92 C90 C87 71.7(11)
C92 C90 C91 120.7(18)
C87 C90 C91 56.5(10)
C88 C91 C87 76.8(18)
C88 C91 C90 135(2)
C87 C91 C90 59.3(11)
C90 C92 C87 59.5(9)
C90 C92 C89 106.9(12)
C87 C92 C89 50.2(8)
C89 C93 C87 68(2)
N7 C94 C95 178.1(11)
C100 C95 C96 121.0(6)
C100 C95 C94 117.9(6)
C96 C95 C94 121.1(6)
C95 C96 C97 118.6(6)
C95 C96 H96 122.0
C97 C96 H96 119.4
C98 C97 C96 119.6(6)
C98 C97 H97 120.3
C96 C97 H97 120.0
C99 C98 C97 120.6(7)
C99 C98 H98 117.1
C97 C98 H98 122.3
C98 C99 C100 120.9(6)
C98 C99 H99 115.3
C100 C99 H99 123.8
C99 C100 C95 119.3(6)
C99 C100 H100 120.0
C95 C100 H100 120.7
N8 C101 C102 178.6(9)
C101 C102 C107 119.2(8)
C101 C102 C103 121.2(8)
C107 C102 C103 119.5(8)
C104 C103 C102 121.2(8)
C104 C103 H103 122.8
C102 C103 H103 116.0
C103 C104 C105 118.5(8)
C103 C104 H104 126.4
C105 C104 H104 115.1
C104 C105 C106 121.1(9)
C104 C105 H105 108.8
C106 C105 H105 130.1
C107 C106 C105 120.9(9)
C107 C106 H106 122.3
C105 C106 H106 116.8
C106 C107 C102 118.5(9)
C106 C107 H107 124.5
C102 C107 H107 116.9

loop_
_geom_bond_atom_site_label_1
_geom_bond_atom_site_label_2
_geom_bond_distance
Zn1 O7 1.972(4)
Zn1 N6 1.982(3)
Zn1 N2 1.997(4)
Zn1 N4 2.011(3)
Cl1 O11 1.375(5)
Cl1 O9 1.409(5)
Cl1 O12 1.410(5)
Cl1 O10 1.425(5)
Cl2 O16 1.357(5)
Cl2 O15 1.396(5)
Cl2 O14 1.408(4)
Cl2 O13 1.479(8)
O1 C7 1.402(5)
O1 C43 1.452(5)
O2 C14 1.388(5)
O2 C49 1.449(6)
O3 C21 1.397(5)
O3 C51 1.445(5)
O4 C28 1.384(5)
O4 C57 1.439(6)
O5 C35 1.393(5)
O5 C59 1.447(5)
O6 C42 1.387(5)
O6 C65 1.446(7)
N1 C44 1.344(6)
N1 C46 1.368(7)
N1 C47 1.482(6)
N2 C44 1.334(5)
N2 C45 1.384(5)
N3 C52 1.347(5)
N3 C54 1.379(6)
N3 C55 1.486(6)
N4 C52 1.328(5)
N4 C53 1.379(5)
N5 C60 1.355(5)
N5 C62 1.364(6)
N5 C63 1.484(6)
N6 C60 1.332(5)
N6 C61 1.384(5)
N7 C94 1.127(9)
N8 C101 1.183(10)
C1 C2 1.515(6)
C1 C41 1.519(6)
C1 H1A 0.9658
C1 H1B 0.9548
C2 C3 1.389(6)
C2 C7 1.389(6)
C3 C4 1.387(6)
C3 H3 0.9813
C4 C5 1.389(7)
C4 C67 1.522(6)
C5 C6 1.390(6)
C5 H5 0.9776
C6 C7 1.396(5)
C6 C8 1.508(6)
C8 C9 1.514(6)
C8 H8A 0.9398
C8 H8B 0.9808
C9 C14 1.397(6)
C9 C10 1.405(6)
C10 C11 1.378(7)
C10 H10 0.9393
C11 C12 1.404(6)
C11 C71 1.534(6)
C12 C13 1.387(6)
C12 H12 0.9689
C13 C14 1.392(6)
C13 C15 1.515(6)
C15 C16 1.508(6)
C15 H15A 0.9490
C15 H15B 0.9959
C16 C21 1.383(6)
C16 C17 1.401(6)
C17 C18 1.377(7)
C17 H17 0.9551
C18 C19 1.388(6)
C18 C75 1.533(6)
C19 C20 1.391(6)
C19 H19 0.9937
C20 C21 1.403(6)
C20 C22 1.509(6)
C22 C23 1.509(6)
C22 H22A 0.9577
C22 H22B 0.9808
C23 C24 1.393(6)
C23 C28 1.393(6)
C24 C25 1.396(6)
C24 H24 0.9732
C25 C26 1.398(6)
C25 C79 1.529(6)
C26 C27 1.387(5)
C26 H26 0.9805
C27 C28 1.397(6)
C27 C29 1.514(6)
C29 C30 1.502(6)
C29 H29A 0.9356
C29 H29B 0.9668
C30 C31 1.394(6)
C30 C35 1.395(6)
C31 C32 1.393(6)
C31 H31 0.9582
C32 C33 1.395(6)
C32 C83 1.538(6)
C33 C34 1.399(6)
C33 H33 0.9729
C34 C35 1.396(6)
C34 C36 1.509(6)
C36 C37 1.522(6)
C36 H36A 0.9838
C36 H36B 0.9623
C37 C42 1.389(6)
C37 C38 1.387(6)
C38 C39 1.396(6)
C38 H38 0.9596
C39 C40 1.391(6)
C39 C87 1.530(6)
C40 C41 1.389(6)
C40 H40 0.9504
C41 C42 1.397(6)
C43 C44 1.489(6)
C43 H43A 0.9534
C43 H43B 0.9821
C45 C46 1.349(7)
C45 H45 0.9707
C46 H46 0.9643
C47 C48 1.465(9)
C47 H47A 0.9505
C47 H47B 1.0015
C48 H48A 0.9865
C48 H48B 0.9579
C48 H48C 0.9634
C49 C50 1.398(8)
C49 H49A 0.9811
C49 H49B 0.9617
C50 H50A 0.9780
C50 H50B 0.9647
C50 H50C 0.9722
C51 C52 1.493(6)
C51 H51A 0.9360
C51 H51B 0.9589
C53 C54 1.337(7)
C53 H53 0.9622
C54 H54 0.9695
C55 C56 1.497(8)
C55 H55A 0.9749
C55 H55B 0.9471
C56 H56A 0.9721
C56 H56B 0.9618
C56 H56C 0.9530
C57 C58 1.439(8)
C57 H57A 0.9961
C57 H57B 1.0004
C58 H58A 0.9757
C58 H58B 0.9500
C58 H58C 0.9548
C59 C60 1.481(6)
C59 H59A 1.0002
C59 H59B 0.9697
C61 C62 1.341(6)
C61 H61 0.9734
C62 H62 0.9747
C63 C64 1.507(7)
C63 H63A 0.9358
C63 H63B 0.9617
C64 H64A 0.9497
C64 H64B 0.9953
C64 H64C 0.9479
C65 C66 1.380(10)
C65 H65A 0.9922
C65 H65B 0.9401
C66 H66A 0.9527
C66 H66B 1.0248
C66 H66C 0.9380
C67 C69 1.523(8)
C67 C70 1.529(8)
C67 C68 1.516(9)
C68 H68A 0.9785
C68 H68B 0.9306
C68 H68C 1.0029
C69 H69A 0.9441
C69 H69B 1.0329
C69 H69C 0.9780
C70 H70A 0.9349
C70 H70B 0.9791
C70 H70C 0.9500
C71 C74 1.525(8)
C71 C72 1.534(9)
C71 C73 1.538(7)
C72 H72A 0.9706
C72 H72B 0.9587
C72 H72C 0.9509
C73 H73A 0.9615
C73 H73B 0.9455
C73 H73C 0.9685
C74 H74A 0.9422
C74 H74B 0.9726
C74 H74C 0.9843
C75 C76 1.388(11)
C75 C78 1.481(10)
C75 C77 1.550(11)
C76 H76A 0.8835
C76 H76B 0.9519
C76 H76C 1.1299
C77 H77A 0.9518
C77 H77B 0.9953
C77 H77C 0.9720
C78 H78A 0.9617
C78 H78B 0.9870
C78 H78C 0.9309
C79 C82 1.475(10)
C79 C81 1.517(8)
C79 C80 1.532(10)
C80 H80A 0.9952
C80 H80B 0.9720
C80 H80C 0.9412
C81 H81A 0.9402
C81 H81B 0.9509
C81 H81C 0.9733
C82 H82A 0.9187
C82 H82B 0.9501
C82 H82C 0.9861
C83 C84 1.517(8)
C83 C85 1.526(7)
C83 C86 1.530(7)
C84 H84A 0.9220
C84 H84B 0.9814
C84 H84C 0.9676
C85 H85A 0.9208
C85 H85B 0.9940
C85 H85C 0.9851
C86 H86A 0.9781
C86 H86B 1.0004
C86 H86C 0.8847
C87 C91 1.451(19)
C87 C89 1.471(16)
C87 C90 1.496(12)
C87 C93 1.56(2)
C87 C88 1.616(15)
C87 C92 1.649(16)
C88 C91 1.12(4)
C89 C93 0.82(3)
C89 C92 1.80(3)
C90 C92 1.31(3)
C90 C91 1.57(4)
C94 C95 1.449(10)
C95 C100 1.368(8)
C95 C96 1.376(9)
C96 C97 1.396(11)
C96 H96 0.9609
C97 C98 1.365(11)
C97 H97 0.9589
C98 C99 1.355(10)
C98 H98 1.0254
C99 C100 1.364(8)
C99 H99 0.9813
C100 H100 1.0313
C101 C102 1.362(11)
C102 C107 1.389(11)
C102 C103 1.396(11)
C103 C104 1.365(11)
C103 H103 0.8094
C104 C105 1.373(12)
C104 H104 0.9976
C105 C106 1.374(14)
C105 H105 1.0043
C106 C107 1.372(13)
C106 H106 0.9490
C107 H107 0.9629
